data_2232239
loop_
_publ_author_name
'Sharafat, Ali'
'Berastegui, Pedro'
'Esmaeilzadeh, Saeid'
'Eriksson, Lars'
'Grins, Jekabs'

_publ_section_title
;
 A cubic calcium oxynitrido-silicate, Ca~2.89~Si~2~N~1.76~O~4.24~
;
_journal_coeditor_code FJ2455
_journal_issue 11
_journal_name_full 'Acta Crystallographica Section E'
_journal_page_first i66
_journal_paper_doi 10.1107/S1600536811042607
_journal_volume 67
_journal_year 2011
_chemical_formula_iupac 'Ca2.89 Si2 N1.76 O4.24'
_chemical_formula_sum 'Ca2.894 N1.76 O4.24 Si2'
_chemical_formula_weight 264.65
_chemical_name_systematic
;
tricalcium oxynitride silicate
;
_space_group_IT_number 205
_symmetry_cell_setting cubic
_symmetry_space_group_name_Hall '-P 2ac 2ab 3'
_symmetry_space_group_name_H-M 'P a -3'
_atom_sites_solution_primary direct
_atom_sites_solution_secondary difmap
_audit_creation_method 'Manual editing using encifer, of the cif file from SHELXL-97'
_cell_angle_alpha 90.00
_cell_angle_beta 90.00
_cell_angle_gamma 90.00
_cell_formula_units_Z 24
_cell_length_a 15.06260(10)
_cell_length_b 15.06260(10)
_cell_length_c 15.06260(10)
_cell_measurement_reflns_used 19622
_cell_measurement_temperature 293(2)
_cell_measurement_theta_max 32.2290
_cell_measurement_theta_min 3.8180
_cell_volume 3417.43(4)
_computing_cell_refinement 'Crysalis RED (Oxford Diffraction, 2008)'
_computing_data_collection 'Crysalis CCD (Oxford Diffraction, 2008)'
_computing_data_reduction 'Crysalis RED (Oxford Diffraction, 2008)'
_computing_molecular_graphics 'DIAMOND (Brandenburg, 2001)'
_computing_publication_material 'PLATON (Spek, 2009) and SHELXL97 (Sheldrick, 2008)'
_computing_structure_refinement 'SHELXL97 (Sheldrick, 2008)'
_computing_structure_solution 'SHELXS97 (Sheldrick, 2008)'
_diffrn_ambient_temperature 293(2)
_diffrn_detector_area_resol_mean 16.5467
_diffrn_measured_fraction_theta_full 0.972
_diffrn_measured_fraction_theta_max 0.972
_diffrn_measurement_device_type 'Oxford Diffraction XcaliburIII with Sapphire-3 CCD'
_diffrn_measurement_method '\w scans at different \f'
_diffrn_radiation_monochromator graphite
_diffrn_radiation_source 'fine-focus sealed tube'
_diffrn_radiation_type MoK\a
_diffrn_radiation_wavelength 0.71073
_diffrn_reflns_av_R_equivalents 0.0269
_diffrn_reflns_av_sigmaI/netI 0.0116
_diffrn_reflns_limit_h_max 18
_diffrn_reflns_limit_h_min -22
_diffrn_reflns_limit_k_max 21
_diffrn_reflns_limit_k_min -18
_diffrn_reflns_limit_l_max 21
_diffrn_reflns_limit_l_min -22
_diffrn_reflns_number 30793
_diffrn_reflns_theta_full 32.30
_diffrn_reflns_theta_max 32.30
_diffrn_reflns_theta_min 3.83
_diffrn_standards_number 0
_exptl_absorpt_coefficient_mu 3.178
_exptl_absorpt_correction_T_max 0.94
_exptl_absorpt_correction_T_min 0.67
_exptl_absorpt_correction_type multi-scan
_exptl_absorpt_process_details
;
(Crysalis RED; Oxford Diffraction, 2008)
;
_exptl_crystal_colour colourless
_exptl_crystal_density_diffrn 3.087
_exptl_crystal_density_method 'not measured'
_exptl_crystal_description block
_exptl_crystal_F_000 3158
_exptl_crystal_size_max 0.10
_exptl_crystal_size_mid 0.06
_exptl_crystal_size_min 0.02
_refine_diff_density_max 0.865
_refine_diff_density_min -0.760
_refine_ls_extinction_coef 0.00048(5)
_refine_ls_extinction_expression Fc^*^=kFc[1+0.001xFc^2^\l^3^/sin(2\q)]^-1/4^
_refine_ls_extinction_method 'SHELXL97 (Sheldrick, 2008)'
_refine_ls_goodness_of_fit_ref 1.220
_refine_ls_matrix_type full
_refine_ls_number_parameters 113
_refine_ls_number_reflns 1982
_refine_ls_number_restraints 0
_refine_ls_restrained_S_all 1.220
_refine_ls_R_factor_all 0.0398
_refine_ls_R_factor_gt 0.0319
_refine_ls_shift/su_max 0.001
_refine_ls_shift/su_mean 0.000
_refine_ls_structure_factor_coef Fsqd
_refine_ls_weighting_details 'calc w=1/[\s^2^(Fo^2^)+(0.0260P)^2^+5.7834P] where P=(Fo^2^+2Fc^2^)/3'
_refine_ls_weighting_scheme calc
_refine_ls_wR_factor_gt 0.0667
_refine_ls_wR_factor_ref 0.0689
_reflns_number_gt 1779
_reflns_number_total 1982
_reflns_threshold_expression I>2s(I)
_cod_data_source_file fj2455.cif
_cod_data_source_block I
_cod_original_cell_volume 3417.45(4)
_cod_original_formula_sum 'Ca2.894 N1.760 O4.240 Si2'
_cod_database_code 2232239
_cod_database_fobs_code 2232239

loop_
_symmetry_equiv_pos_as_xyz
'x, y, z'
'-x+1/2, -y, z+1/2'
'-x, y+1/2, -z+1/2'
'x+1/2, -y+1/2, -z'
'z, x, y'
'z+1/2, -x+1/2, -y'
'-z+1/2, -x, y+1/2'
'-z, x+1/2, -y+1/2'
'y, z, x'
'-y, z+1/2, -x+1/2'
'y+1/2, -z+1/2, -x'
'-y+1/2, -z, x+1/2'
'-x, -y, -z'
'x-1/2, y, -z-1/2'
'x, -y-1/2, z-1/2'
'-x-1/2, y-1/2, z'
'-z, -x, -y'
'-z-1/2, x-1/2, y'
'z-1/2, x, -y-1/2'
'z, -x-1/2, y-1/2'
'-y, -z, -x'
'y, -z-1/2, x-1/2'
'-y-1/2, z-1/2, x'
'y-1/2, z, -x-1/2'

loop_
_atom_site_type_symbol
_atom_site_label
_atom_site_fract_x
_atom_site_fract_y
_atom_site_fract_z
_atom_site_U_iso_or_equiv
_atom_site_adp_type
_atom_site_calc_flag
_atom_site_refinement_flags
_atom_site_occupancy
_atom_site_symmetry_multiplicity
Si Si1 0.00530(3) 0.27221(3) 0.76315(3) 0.00633(9) Uani d . 1 1
Si Si2 0.01658(3) 0.24358(3) 0.98439(3) 0.00567(9) Uani d . 1 1
N N1 0.01861(12) 0.37791(11) 0.72676(13) 0.0176(3) Uani d P 0.88 1
O O1 0.01861(12) 0.37791(11) 0.72676(13) 0.0176(3) Uani d P 0.12 1
N N2 0.00891(13) 0.26556(13) 0.87435(11) 0.0193(4) Uani d P 0.88 1
O O2 0.00891(13) 0.26556(13) 0.87435(11) 0.0193(4) Uani d P 0.12 1
O O3 0.09048(10) 0.21494(9) 0.72534(9) 0.0131(3) Uani d . 1 1
O O4 -0.09065(10) 0.23612(10) 0.72964(10) 0.0160(3) Uani d . 1 1
O O5 -0.01845(10) 0.33802(10) 1.02719(10) 0.0147(3) Uani d . 1 1
O O6 -0.04423(10) 0.15759(10) 1.01040(10) 0.0153(3) Uani d . 1 1
Ca Ca1 -0.12893(2) 0.37107(2) 1.12893(2) 0.01028(12) Uani d S 1 3
Ca Ca2 -0.11371(3) 0.38333(3) 0.90382(3) 0.01162(8) Uani d . 1 1
Ca Ca3 0.13964(3) 0.13071(3) 0.85405(3) 0.01601(9) Uani d . 1 1
Ca Ca4 0.24330(14) 0.25670(14) 0.74330(14) 0.0094(6) Uiso d SP 0.1715(6) 3
Ca Ca5 0.1757(2) 0.3243(2) 0.6757(2) 0.0094(2) Uiso d SP 0.140(2) 3
Ca Ca6 0.15523(5) 0.34477(5) 0.65523(5) 0.0094(2) Uiso d SP 0.670(3) 3
Ca Ca7 0.1254(9) 0.3746(9) 0.6254(9) 0.0094(2) Uiso d SP 0.043(3) 3
Ca Ca8 0.1031(7) 0.3969(7) 0.6031(7) 0.0094(2) Uiso d SP 0.076(2) 3
Ca Ca9 0.0819(5) 0.4181(5) 0.5819(5) 0.0094(2) Uiso d SP 0.086(3) 3
Ca Ca10 0.0572(3) 0.4428(3) 0.5572(3) 0.0094(2) Uiso d SP 0.099(2) 3
Ca Ca11 0.0166(4) 0.4834(4) 0.5166(4) 0.0094(2) Uiso d SP 0.095(3) 3
Ca Ca12 0.0000 0.5000 0.5000 0.0094(2) Uiso d SP 0.603(6) 6

loop_
_atom_site_aniso_label
_atom_site_aniso_U_11
_atom_site_aniso_U_22
_atom_site_aniso_U_33
_atom_site_aniso_U_12
_atom_site_aniso_U_13
_atom_site_aniso_U_23
Si1 0.0077(2) 0.0061(2) 0.0052(2) -0.00013(16) -0.00028(15) -0.00047(15)
Si2 0.00564(19) 0.0064(2) 0.0049(2) 0.00030(16) 0.00068(15) -0.00020(16)
N1 0.0206(8) 0.0063(7) 0.0260(9) 0.0011(6) 0.0043(7) 0.0004(6)
O1 0.0206(8) 0.0063(7) 0.0260(9) 0.0011(6) 0.0043(7) 0.0004(6)
N2 0.0240(9) 0.0274(9) 0.0066(7) -0.0007(7) 0.0010(6) -0.0004(6)
O2 0.0240(9) 0.0274(9) 0.0066(7) -0.0007(7) 0.0010(6) -0.0004(6)
O3 0.0149(6) 0.0105(6) 0.0140(6) 0.0035(5) 0.0042(5) -0.0008(5)
O4 0.0150(6) 0.0162(7) 0.0169(7) -0.0055(5) -0.0065(5) 0.0014(5)
O5 0.0174(7) 0.0124(6) 0.0144(6) 0.0057(5) -0.0035(5) -0.0062(5)
O6 0.0157(7) 0.0132(6) 0.0170(7) -0.0063(5) 0.0040(5) 0.0008(5)
Ca1 0.01028(12) 0.01028(12) 0.01028(12) -0.00048(12) 0.00048(12) 0.00048(12)
Ca2 0.01262(17) 0.00917(16) 0.01306(17) 0.00006(12) -0.00140(13) 0.00004(12)
Ca3 0.01781(19) 0.01586(19) 0.01435(18) 0.00563(14) -0.00307(14) -0.00105(14)

loop_
_atom_type_symbol
_atom_type_description
_atom_type_scat_dispersion_real
_atom_type_scat_dispersion_imag
_atom_type_scat_source
Ca Ca 0.2262 0.3064 'International Tables Vol C Tables 4.2.6.8 and 6.1.1.4'
Si Si 0.0817 0.0704 'International Tables Vol C Tables 4.2.6.8 and 6.1.1.4'
O O 0.0106 0.0060 'International Tables Vol C Tables 4.2.6.8 and 6.1.1.4'
N N 0.0061 0.0033 'International Tables Vol C Tables 4.2.6.8 and 6.1.1.4'

loop_
_geom_angle_atom_site_label_1
_geom_angle_atom_site_label_2
_geom_angle_atom_site_label_3
_geom_angle_site_symmetry_1
_geom_angle_site_symmetry_3
_geom_angle
O4 Si1 O3 . . 114.22(8)
O4 Si1 N2 . . 108.60(9)
O3 Si1 N2 . . 106.76(9)
O4 Si1 N1 . . 108.59(9)
O3 Si1 N1 . . 106.72(8)
N2 Si1 N1 . . 112.00(10)
O6 Si2 O5 . . 114.26(8)
O6 Si2 O1 . 23_656 109.58(9)
O5 Si2 O1 . 23_656 108.13(9)
O6 Si2 N1 . 23_656 109.58(9)
O5 Si2 N1 . 23_656 108.13(9)
O6 Si2 N2 . . 110.56(9)
O5 Si2 N2 . . 101.08(9)
O1 Si2 N2 23_656 . 113.07(9)
N1 Si2 N2 23_656 . 113.07(9)
Si2 N1 Si1 20_466 . 142.98(12)
Si1 N2 Si2 . . 171.87(14)

loop_
_geom_bond_atom_site_label_1
_geom_bond_atom_site_label_2
_geom_bond_site_symmetry_2
_geom_bond_distance
_geom_bond_publ_flag
Si1 O4 . 1.6245(15) y
Si1 O3 . 1.6476(14) y
Si1 N2 . 1.6788(18) y
Si1 N1 . 1.6958(17) y
Si2 O6 . 1.6341(15) y
Si2 O5 . 1.6485(15) y
Si2 N1 23_656 1.6899(17) y
Si2 N2 . 1.6942(18) y

loop_
_geom_torsion_atom_site_label_1
_geom_torsion_atom_site_label_2
_geom_torsion_atom_site_label_3
_geom_torsion_atom_site_label_4
_geom_torsion_site_symmetry_4
_geom_torsion
N2 Si1 N1 Si2 20_466 -46.7(2)
